data_1572033
loop_
_publ_author_name
'Nascimento, Mitchell A.'
'LaPierre, Etienne A.'
'Patrick, Brian O.'
'Watson, Jade E. T.'
'Watanabe, Lara'
'Rawson, Jeremy'
'Hering-Junghans, Christian'
'Manners, Ian'

_publ_section_title
;
 1,3-Dipolar cyclisation reactions of nitriles with sterically encumbered
 cyclic triphosphanes: synthesis and electronic structure of
 phosphorus-rich heterocycles with tunable colour.
;
_journal_issue 30
_journal_name_full 'Chemical science'
_journal_page_first 12006
_journal_page_last 12016
_journal_paper_doi 10.1039/d4sc02497d
_journal_volume 15
_journal_year 2024
_chemical_formula_moiety 'C34 H39 N1 P3, C O3 F3 S [+solvent]'
_chemical_formula_sum 'C35 H39 F3 N O3 P3 S'
_chemical_formula_weight 703.64
_space_group_crystal_system triclinic
_space_group_IT_number 2
_space_group_name_Hall '-P 1'
_space_group_name_H-M_alt 'P -1'
_atom_sites_solution_hydrogens mixed
_audit_creation_date 2022-05-23
_audit_creation_method
;
Olex2 1.3
(compiled 2020.11.12 svn.r5f609507 for OlexSys, GUI svn.r6408)
;
_audit_update_record
;
2023-09-05 deposited with the CCDC.	2024-07-01 downloaded from the CCDC.
;
_cell_angle_alpha 113.278(6)
_cell_angle_beta 98.207(7)
_cell_angle_gamma 93.456(7)
_cell_formula_units_Z 2
_cell_length_a 11.005(2)
_cell_length_b 12.506(2)
_cell_length_c 15.198(3)
_cell_measurement_reflns_used 6259
_cell_measurement_temperature 100(2)
_cell_measurement_theta_max 27.96
_cell_measurement_theta_min 2.43
_cell_volume 1886.0(6)
_computing_cell_refinement 'Bruker SAINT'
_computing_data_collection 'Bruker APEX2'
_computing_data_reduction 'Bruker SAINT'
_computing_molecular_graphics 'Olex2 1.3 (Dolomanov et al., 2009)'
_computing_publication_material 'Olex2 1.3 (Dolomanov et al., 2009)'
_computing_structure_refinement 'SHELXL-2014 (Sheldrick 2014)'
_computing_structure_solution 'SHELXS-97 (Sheldrick 2008)'
_diffrn_ambient_temperature 100(2)
_diffrn_measured_fraction_theta_full 0.999
_diffrn_measured_fraction_theta_max 0.994
_diffrn_measurement_device_type 'Bruker APEX-II CCD'
_diffrn_measurement_method '\f and \w scans'
_diffrn_radiation_type MoK\a
_diffrn_radiation_wavelength 0.71073
_diffrn_reflns_av_R_equivalents 0.0667
_diffrn_reflns_av_unetI/netI 0.1052
_diffrn_reflns_Laue_measured_fraction_full 0.999
_diffrn_reflns_Laue_measured_fraction_max 0.994
_diffrn_reflns_limit_h_max 14
_diffrn_reflns_limit_h_min -14
_diffrn_reflns_limit_k_max 16
_diffrn_reflns_limit_k_min -16
_diffrn_reflns_limit_l_max 18
_diffrn_reflns_limit_l_min -20
_diffrn_reflns_number 20519
_diffrn_reflns_point_group_measured_fraction_full 0.999
_diffrn_reflns_point_group_measured_fraction_max 0.994
_diffrn_reflns_theta_full 25.242
_diffrn_reflns_theta_max 27.956
_diffrn_reflns_theta_min 1.787
_exptl_absorpt_coefficient_mu 0.261
_exptl_absorpt_correction_T_max 0.7456
_exptl_absorpt_correction_T_min 0.6898
_exptl_absorpt_correction_type multi-scan
_exptl_absorpt_process_details 'Sadabs (Sheldrick, 1996)'
_exptl_crystal_colour Orange
_exptl_crystal_density_diffrn 1.239
_exptl_crystal_density_method 'not measured'
_exptl_crystal_description prism
_exptl_crystal_F_000 736
_exptl_crystal_size_max 0.11
_exptl_crystal_size_mid 0.09
_exptl_crystal_size_min 0.04
_refine_diff_density_max 0.398
_refine_diff_density_min -0.399
_refine_diff_density_rms 0.083
_refine_ls_extinction_method none
_refine_ls_goodness_of_fit_ref 0.967
_refine_ls_hydrogen_treatment mixed
_refine_ls_matrix_type full
_refine_ls_number_parameters 428
_refine_ls_number_reflns 9011
_refine_ls_number_restraints 0
_refine_ls_restrained_S_all 0.967
_refine_ls_R_factor_all 0.0928
_refine_ls_R_factor_gt 0.0526
_refine_ls_shift/su_max 0.011
_refine_ls_shift/su_mean 0.000
_refine_ls_structure_factor_coef Fsqd
_refine_ls_weighting_details 'w=1/[\s^2^(Fo^2^)+(0.0400P)^2^+0.8735P] where P=(Fo^2^+2Fc^2^)/3'
_refine_ls_weighting_scheme calc
_refine_ls_wR_factor_gt 0.1084
_refine_ls_wR_factor_ref 0.1261
_reflns_Friedel_coverage 0.000
_reflns_number_gt 6015
_reflns_number_total 9011
_reflns_threshold_expression 'I > 2\s(I)'
_cod_data_source_file d4sc02497d4.cif
_cod_data_source_block im026_a
_cod_depositor_comments
;
The following automatic conversions were performed:

data item '_refine_ls_hydrogen_treatment' value 'Mixed' was changed
to 'mixed' in accordance with the
/home/data/users/saulius/crontab/automatic-downloads/rss-feeds/RSC/lib/dictionaries/cif_core.dic
dictionary named 'cif_core.dic' version 2.4.2 last updated on
2011-04-26.

Automatic conversion script
Id: cif_fix_values 8170 2020-07-09 18:12:32Z antanas 

 Adding full bibliography for 1572027--1572043.cif.
;
_cod_original_cell_volume 1886.1(6)
_cod_database_code 1572033
_shelx_shelxl_version_number 2018/3
_shelx_space_group_comment
;
The symmetry employed for this shelxl refinement is uniquely defined
by the following loop, which should always be used as a source of
symmetry information in preference to the above space-group names.
They are only intended as comments.
;
_shelx_estimated_absorpt_t_max 0.990
_shelx_estimated_absorpt_t_min 0.972
_olex2_refinement_description
;
1.a Aromatic/amide H refined with riding coordinates:
 C21(H21), C7(H7), C19(H19), C5(H5), C3(H3), C30(H30), C6(H6), C10(H10),
 C28(H28), C4(H4), C12(H12)
1.b Idealised Me refined as rotating group:
 C23(H23A,H23B,H23C), C34(H34A,H34B,H34C), C14(H14A,H14B,H14C), C16(H16A,H16B,
 H16C), C25(H25A,H25B,H25C), C32(H32A,H32B,H32C), C24(H24A,H24B,H24C), C15(H15A,
 H15B,H15C), C33(H33A,H33B,H33C)
;
_olex2_submission_special_instructions 'No special instructions were received'

loop_
_space_group_symop_operation_xyz
'x, y, z'
'-x, -y, -z'

loop_
_atom_site_label
_atom_site_type_symbol
_atom_site_fract_x
_atom_site_fract_y
_atom_site_fract_z
_atom_site_U_iso_or_equiv
_atom_site_adp_type
_atom_site_occupancy
_atom_site_site_symmetry_order
_atom_site_calc_flag
_atom_site_refinement_flags_posn
_atom_site_refinement_flags_adp
_atom_site_refinement_flags_occupancy
_atom_site_disorder_assembly
_atom_site_disorder_group
P2 P 0.60151(6) 0.59880(6) 0.23154(5) 0.01015(14) Uani 1 1 d . . . . .
S1 S 0.83882(6) 0.88547(6) 0.72357(5) 0.01429(15) Uani 1 1 d . . . . .
P3 P 0.65375(6) 0.60696(6) 0.38211(5) 0.01062(15) Uani 1 1 d . . . . .
P1 P 0.73927(6) 0.74937(6) 0.25933(5) 0.01030(14) Uani 1 1 d . . . . .
O1 O 0.82637(17) 0.79834(15) 0.62367(12) 0.0166(4) Uani 1 1 d . . . . .
F1 F 0.98011(19) 0.90232(17) 0.88363(12) 0.0428(5) Uani 1 1 d . . . . .
F2 F 0.91125(18) 0.72511(15) 0.78235(14) 0.0407(5) Uani 1 1 d . . . . .
F3 F 1.05807(17) 0.8226(2) 0.75493(15) 0.0503(6) Uani 1 1 d . . . . .
O2 O 0.73093(18) 0.88174(18) 0.76591(14) 0.0258(5) Uani 1 1 d . . . . .
O3 O 0.8965(2) 0.99942(16) 0.74088(14) 0.0285(5) Uani 1 1 d . . . . .
N1 N 0.71767(19) 0.75674(18) 0.43577(15) 0.0102(4) Uani 1 1 d . . . . .
C18 C 0.7921(2) 0.4463(2) 0.17058(18) 0.0122(5) Uani 1 1 d . . . . .
C8 C 0.5010(2) 0.6009(2) 0.41561(17) 0.0103(5) Uani 1 1 d . . . . .
C2 C 0.8032(2) 0.9438(2) 0.44443(18) 0.0121(5) Uani 1 1 d . . . . .
C27 C 0.5665(2) 0.9056(2) 0.24161(17) 0.0108(5) Uani 1 1 d . . . . .
C17 C 0.6697(2) 0.4716(2) 0.15390(17) 0.0106(5) Uani 1 1 d . . . . .
C1 C 0.7490(2) 0.8200(2) 0.38953(17) 0.0101(5) Uani 1 1 d . . . . .
C22 C 0.5862(2) 0.3937(2) 0.06934(18) 0.0116(5) Uani 1 1 d . . . . .
C13 C 0.4445(2) 0.6903(2) 0.48073(17) 0.0126(5) Uani 1 1 d . . . . .
C21 C 0.6277(2) 0.2969(2) 0.00306(18) 0.0138(5) Uani 1 1 d . . . . .
H21 H 0.572834 0.247203 -0.052940 0.017 Uiso 1 1 calc R U . . .
C31 C 0.7330(2) 0.8750(2) 0.14680(18) 0.0125(5) Uani 1 1 d . . . . .
C7 C 0.8801(2) 0.9990(2) 0.40487(18) 0.0124(5) Uani 1 1 d . . . . .
H7 H 0.899262 0.957202 0.343813 0.015 Uiso 1 1 calc R U . . .
C19 C 0.8278(2) 0.3470(2) 0.10169(19) 0.0154(6) Uani 1 1 d . . . . .
H19 H 0.908483 0.330530 0.112615 0.018 Uiso 1 1 calc R U . . .
C23 C 0.8877(2) 0.5201(2) 0.25918(18) 0.0160(6) Uani 1 1 d . . . . .
H23A H 0.903448 0.597443 0.261252 0.024 Uiso 1 1 calc R U . . .
H23B H 0.962950 0.484784 0.256008 0.024 Uiso 1 1 calc R U . . .
H23C H 0.857621 0.524979 0.316751 0.024 Uiso 1 1 calc R U . . .
C9 C 0.4395(2) 0.4843(2) 0.37278(18) 0.0143(5) Uani 1 1 d . . . . .
C26 C 0.6704(2) 0.8497(2) 0.21242(17) 0.0106(5) Uani 1 1 d . . . . .
C20 C 0.7477(2) 0.2715(2) 0.01720(18) 0.0148(6) Uani 1 1 d . . . . .
C5 C 0.8989(2) 1.1786(2) 0.54788(19) 0.0170(6) Uani 1 1 d . . . . .
H5 H 0.930893 1.257309 0.582343 0.020 Uiso 1 1 calc R U . . .
C3 C 0.7747(2) 1.0079(2) 0.53626(18) 0.0138(5) Uani 1 1 d . . . . .
H3 H 0.723083 0.971798 0.562691 0.017 Uiso 1 1 calc R U . . .
C30 C 0.6939(3) 0.9596(2) 0.11568(18) 0.0166(6) Uani 1 1 d . . . . .
H30 H 0.734829 0.976618 0.072380 0.020 Uiso 1 1 calc R U . . .
C6 C 0.9276(2) 1.1165(2) 0.45711(19) 0.0154(6) Uani 1 1 d . . . . .
H6 H 0.978834 1.153375 0.431038 0.019 Uiso 1 1 calc R U . . .
C29 C 0.5953(3) 1.0200(2) 0.14720(19) 0.0175(6) Uani 1 1 d . . . . .
C10 C 0.3243(2) 0.4610(2) 0.39209(19) 0.0170(6) Uani 1 1 d . . . . .
H10 H 0.284199 0.384533 0.362363 0.020 Uiso 1 1 calc R U . . .
C28 C 0.5317(2) 0.9901(2) 0.20823(18) 0.0153(6) Uani 1 1 d . . . . .
H28 H 0.463552 1.027647 0.227527 0.018 Uiso 1 1 calc R U . . .
C34 C 0.8425(2) 0.8147(2) 0.10999(19) 0.0161(6) Uani 1 1 d . . . . .
H34A H 0.913921 0.844093 0.161133 0.024 Uiso 1 1 calc R U . . .
H34B H 0.859245 0.830207 0.055574 0.024 Uiso 1 1 calc R U . . .
H34C H 0.823695 0.731582 0.089975 0.024 Uiso 1 1 calc R U . . .
C4 C 0.8232(2) 1.1251(2) 0.58799(19) 0.0169(6) Uani 1 1 d . . . . .
H4 H 0.804870 1.167448 0.649271 0.020 Uiso 1 1 calc R U . . .
C14 C 0.4949(3) 0.3824(2) 0.3046(2) 0.0191(6) Uani 1 1 d . . . . .
H14A H 0.497064 0.391185 0.244815 0.029 Uiso 1 1 calc R U . . .
H14B H 0.445108 0.310108 0.291073 0.029 Uiso 1 1 calc R U . . .
H14C H 0.577444 0.381532 0.334600 0.029 Uiso 1 1 calc R U . . .
C16 C 0.5026(2) 0.8165(2) 0.53577(19) 0.0163(6) Uani 1 1 d . . . . .
H16A H 0.575614 0.820384 0.580407 0.024 Uiso 1 1 calc R U . . .
H16B H 0.444662 0.862015 0.571305 0.024 Uiso 1 1 calc R U . . .
H16C H 0.524454 0.847189 0.490594 0.024 Uiso 1 1 calc R U . . .
C12 C 0.3292(2) 0.6615(2) 0.49783(19) 0.0163(6) Uani 1 1 d . . . . .
H12 H 0.292105 0.720746 0.540259 0.020 Uiso 1 1 calc R U . . .
C25 C 0.4508(2) 0.4077(2) 0.04892(19) 0.0161(6) Uani 1 1 d . . . . .
H25A H 0.407051 0.384561 0.090203 0.024 Uiso 1 1 calc R U . . .
H25B H 0.416467 0.359088 -0.018052 0.024 Uiso 1 1 calc R U . . .
H25C H 0.442920 0.488254 0.061656 0.024 Uiso 1 1 calc R U . . .
C11 C 0.2662(2) 0.5481(2) 0.45446(19) 0.0172(6) Uani 1 1 d . . . . .
C32 C 0.4915(2) 0.8784(2) 0.30713(19) 0.0161(6) Uani 1 1 d . . . . .
H32A H 0.477299 0.794984 0.287086 0.024 Uiso 1 1 calc R U . . .
H32B H 0.413552 0.908360 0.303114 0.024 Uiso 1 1 calc R U . . .
H32C H 0.535703 0.914587 0.373075 0.024 Uiso 1 1 calc R U . . .
C24 C 0.7907(3) 0.1642(2) -0.0548(2) 0.0229(7) Uani 1 1 d . . . . .
H24A H 0.738041 0.095238 -0.063767 0.034 Uiso 1 1 calc R U . . .
H24B H 0.874339 0.158657 -0.030275 0.034 Uiso 1 1 calc R U . . .
H24C H 0.786917 0.170500 -0.116019 0.034 Uiso 1 1 calc R U . . .
C35 C 0.9525(3) 0.8311(3) 0.7889(2) 0.0259(7) Uani 1 1 d . . . . .
C15 C 0.1408(3) 0.5213(3) 0.4749(2) 0.0251(7) Uani 1 1 d . . . . .
H15A H 0.078394 0.540227 0.434328 0.038 Uiso 1 1 calc R U . . .
H15B H 0.138049 0.567260 0.542120 0.038 Uiso 1 1 calc R U . . .
H15C H 0.125923 0.439429 0.461307 0.038 Uiso 1 1 calc R U . . .
C33 C 0.5590(3) 1.1158(2) 0.1163(2) 0.0265(7) Uani 1 1 d . . . . .
H33A H 0.610384 1.188095 0.158091 0.040 Uiso 1 1 calc R U . . .
H33B H 0.473909 1.125210 0.120930 0.040 Uiso 1 1 calc R U . . .
H33C H 0.569669 1.095342 0.050250 0.040 Uiso 1 1 calc R U . . .
H1 H 0.750(3) 0.783(2) 0.497(2) 0.023(8) Uiso 1 1 d . . . . .

loop_
_atom_site_aniso_label
_atom_site_aniso_U_11
_atom_site_aniso_U_22
_atom_site_aniso_U_33
_atom_site_aniso_U_23
_atom_site_aniso_U_13
_atom_site_aniso_U_12
P2 0.0095(3) 0.0103(3) 0.0096(3) 0.0029(3) 0.0020(2) 0.0016(2)
S1 0.0164(3) 0.0131(3) 0.0114(3) 0.0040(3) 0.0002(2) 0.0006(3)
P3 0.0114(3) 0.0097(3) 0.0099(3) 0.0031(3) 0.0024(2) 0.0007(2)
P1 0.0104(3) 0.0104(3) 0.0093(3) 0.0032(3) 0.0021(2) 0.0015(2)
O1 0.0204(10) 0.0150(9) 0.0113(9) 0.0036(8) -0.0002(7) -0.0002(8)
F1 0.0561(14) 0.0440(12) 0.0174(9) 0.0102(9) -0.0159(9) -0.0027(10)
F2 0.0493(13) 0.0289(10) 0.0433(12) 0.0228(9) -0.0164(9) 0.0012(9)
F3 0.0182(10) 0.0767(15) 0.0533(13) 0.0249(12) -0.0001(9) 0.0140(10)
O2 0.0181(11) 0.0310(12) 0.0253(11) 0.0065(9) 0.0088(8) 0.0060(9)
O3 0.0438(14) 0.0156(10) 0.0198(11) 0.0049(9) -0.0009(9) -0.0097(9)
N1 0.0103(11) 0.0098(10) 0.0080(10) 0.0018(9) 0.0008(8) -0.0008(8)
C18 0.0142(13) 0.0124(12) 0.0110(12) 0.0058(10) 0.0025(10) 0.0024(10)
C8 0.0115(13) 0.0107(12) 0.0110(12) 0.0073(10) 0.0020(9) -0.0004(10)
C2 0.0095(12) 0.0137(13) 0.0124(12) 0.0055(10) -0.0014(10) 0.0024(10)
C27 0.0090(12) 0.0109(12) 0.0092(12) 0.0015(10) -0.0003(9) 0.0007(10)
C17 0.0137(13) 0.0088(12) 0.0089(11) 0.0032(10) 0.0016(10) 0.0035(10)
C1 0.0060(12) 0.0124(12) 0.0129(12) 0.0057(10) 0.0020(9) 0.0030(10)
C22 0.0122(13) 0.0108(12) 0.0126(12) 0.0063(10) 0.0012(10) 0.0001(10)
C13 0.0102(13) 0.0180(13) 0.0091(12) 0.0054(10) 0.0002(10) 0.0035(10)
C21 0.0191(14) 0.0109(12) 0.0108(12) 0.0043(10) 0.0021(10) -0.0002(10)
C31 0.0123(13) 0.0121(12) 0.0108(12) 0.0029(10) 0.0008(10) -0.0012(10)
C7 0.0127(13) 0.0142(13) 0.0112(12) 0.0059(10) 0.0022(10) 0.0033(10)
C19 0.0128(13) 0.0164(13) 0.0189(14) 0.0081(11) 0.0042(11) 0.0072(11)
C23 0.0121(13) 0.0187(14) 0.0145(13) 0.0037(11) 0.0019(10) 0.0062(11)
C9 0.0155(14) 0.0154(13) 0.0125(13) 0.0077(11) 0.0001(10) -0.0009(11)
C26 0.0116(13) 0.0101(12) 0.0081(11) 0.0029(10) -0.0003(9) -0.0018(10)
C20 0.0198(14) 0.0104(12) 0.0144(13) 0.0043(11) 0.0056(11) 0.0033(11)
C5 0.0179(14) 0.0110(13) 0.0184(14) 0.0041(11) -0.0010(11) -0.0014(11)
C3 0.0121(13) 0.0140(13) 0.0161(13) 0.0068(11) 0.0038(10) 0.0013(10)
C30 0.0242(15) 0.0134(13) 0.0115(12) 0.0051(11) 0.0023(11) -0.0017(11)
C6 0.0131(13) 0.0160(13) 0.0192(14) 0.0103(11) 0.0012(11) -0.0011(11)
C29 0.0221(15) 0.0120(13) 0.0142(13) 0.0029(11) -0.0018(11) 0.0016(11)
C10 0.0155(14) 0.0191(14) 0.0191(14) 0.0133(12) -0.0015(11) -0.0052(11)
C28 0.0179(14) 0.0137(13) 0.0120(12) 0.0025(10) 0.0018(10) 0.0059(11)
C34 0.0152(14) 0.0202(14) 0.0149(13) 0.0085(11) 0.0056(11) 0.0005(11)
C4 0.0193(14) 0.0123(13) 0.0142(13) 0.0007(11) 0.0018(11) 0.0027(11)
C14 0.0262(16) 0.0131(13) 0.0188(14) 0.0077(11) 0.0049(12) -0.0010(11)
C16 0.0140(14) 0.0176(14) 0.0147(13) 0.0029(11) 0.0054(10) 0.0025(11)
C12 0.0146(14) 0.0221(14) 0.0157(13) 0.0106(12) 0.0037(11) 0.0053(11)
C25 0.0142(14) 0.0160(13) 0.0137(13) 0.0028(11) -0.0001(10) -0.0005(11)
C11 0.0124(14) 0.0264(15) 0.0195(14) 0.0170(12) 0.0021(11) -0.0014(11)
C32 0.0150(14) 0.0151(13) 0.0175(13) 0.0053(11) 0.0039(11) 0.0031(11)
C24 0.0263(16) 0.0183(14) 0.0187(14) 0.0006(12) 0.0068(12) 0.0054(12)
C35 0.0221(16) 0.0290(17) 0.0221(15) 0.0096(13) -0.0051(12) -0.0020(13)
C15 0.0130(14) 0.0342(17) 0.0374(18) 0.0246(15) 0.0046(12) 0.0009(12)
C33 0.0369(19) 0.0208(15) 0.0259(16) 0.0135(13) 0.0044(13) 0.0091(13)

loop_
_atom_type_symbol
_atom_type_description
_atom_type_scat_dispersion_real
_atom_type_scat_dispersion_imag
_atom_type_scat_source
C C 0.0033 0.0016 'International Tables Vol C Tables 4.2.6.8 and 6.1.1.4'
H H 0.0000 0.0000 'International Tables Vol C Tables 4.2.6.8 and 6.1.1.4'
F F 0.0171 0.0103 'International Tables Vol C Tables 4.2.6.8 and 6.1.1.4'
N N 0.0061 0.0033 'International Tables Vol C Tables 4.2.6.8 and 6.1.1.4'
O O 0.0106 0.0060 'International Tables Vol C Tables 4.2.6.8 and 6.1.1.4'
P P 0.1023 0.0942 'International Tables Vol C Tables 4.2.6.8 and 6.1.1.4'
S S 0.1246 0.1234 'International Tables Vol C Tables 4.2.6.8 and 6.1.1.4'

loop_
_geom_angle_atom_site_label_1
_geom_angle_atom_site_label_2
_geom_angle_atom_site_label_3
_geom_angle
_geom_angle_site_symmetry_1
_geom_angle_site_symmetry_3
_geom_angle_publ_flag
P1 P2 P3 93.41(3) . . ?
C17 P2 P3 104.64(8) . . ?
C17 P2 P1 103.39(9) . . ?
O1 S1 C35 102.03(12) . . ?
O2 S1 O1 113.58(12) . . ?
O2 S1 C35 103.65(14) . . ?
O3 S1 O1 114.77(12) . . ?
O3 S1 O2 116.55(13) . . ?
O3 S1 C35 103.80(13) . . ?
N1 P3 P2 95.34(8) . . ?
N1 P3 C8 106.55(11) . . ?
C8 P3 P2 100.67(8) . . ?
C1 P1 P2 97.41(9) . . ?
C1 P1 C26 105.12(11) . . ?
C26 P1 P2 110.44(8) . . ?
C1 N1 P3 126.34(18) . . ?
C17 C18 C23 124.0(2) . . ?
C19 C18 C17 118.7(2) . . ?
C19 C18 C23 117.2(2) . . ?
C13 C8 P3 129.99(19) . . ?
C13 C8 C9 118.7(2) . . ?
C9 C8 P3 111.06(19) . . ?
C7 C2 C1 120.9(2) . . ?
C7 C2 C3 119.5(2) . . ?
C3 C2 C1 119.6(2) . . ?
C26 C27 C32 123.2(2) . . ?
C28 C27 C26 118.5(2) . . ?
C28 C27 C32 118.3(2) . . ?
C18 C17 P2 127.06(18) . . ?
C18 C17 C22 119.2(2) . . ?
C22 C17 P2 113.79(18) . . ?
N1 C1 P1 118.81(18) . . ?
N1 C1 C2 120.2(2) . . ?
C2 C1 P1 120.68(19) . . ?
C17 C22 C25 123.2(2) . . ?
C21 C22 C17 119.4(2) . . ?
C21 C22 C25 117.4(2) . . ?
C8 C13 C16 124.4(2) . . ?
C12 C13 C8 118.8(2) . . ?
C12 C13 C16 116.8(2) . . ?
C20 C21 C22 122.4(2) . . ?
C26 C31 C34 122.8(2) . . ?
C30 C31 C26 118.6(2) . . ?
C30 C31 C34 118.7(2) . . ?
C6 C7 C2 119.8(2) . . ?
C20 C19 C18 122.6(2) . . ?
C8 C9 C14 122.4(2) . . ?
C10 C9 C8 119.8(2) . . ?
C10 C9 C14 117.8(2) . . ?
C27 C26 P1 124.4(2) . . ?
C27 C26 C31 120.3(2) . . ?
C31 C26 P1 115.15(19) . . ?
C21 C20 C19 117.7(2) . . ?
C21 C20 C24 121.7(2) . . ?
C19 C20 C24 120.5(2) . . ?
C4 C5 C6 120.8(2) . . ?
C4 C3 C2 120.2(3) . . ?
C31 C30 C29 122.1(3) . . ?
C5 C6 C7 120.1(3) . . ?
C30 C29 C33 121.0(3) . . ?
C28 C29 C30 118.3(2) . . ?
C28 C29 C33 120.8(3) . . ?
C9 C10 C11 122.3(2) . . ?
C29 C28 C27 122.1(2) . . ?
C5 C4 C3 119.6(3) . . ?
C13 C12 C11 123.1(3) . . ?
C10 C11 C12 117.3(3) . . ?
C10 C11 C15 121.6(3) . . ?
C12 C11 C15 121.1(3) . . ?
F1 C35 S1 111.4(2) . . ?
F1 C35 F2 107.2(3) . . ?
F2 C35 S1 111.54(19) . . ?
F3 C35 S1 111.8(2) . . ?
F3 C35 F1 107.0(2) . . ?
F3 C35 F2 107.6(3) . . ?

loop_
_geom_bond_atom_site_label_1
_geom_bond_atom_site_label_2
_geom_bond_distance
_geom_bond_site_symmetry_2
_geom_bond_publ_flag
P2 P3 2.2384(10) . ?
P2 P1 2.2063(10) . ?
P2 C17 1.844(2) . ?
S1 O1 1.4583(18) . ?
S1 O2 1.436(2) . ?
S1 O3 1.432(2) . ?
S1 C35 1.816(3) . ?
P3 N1 1.772(2) . ?
P3 C8 1.830(3) . ?
P1 C1 1.804(2) . ?
P1 C26 1.824(3) . ?
F1 C35 1.336(3) . ?
F2 C35 1.336(3) . ?
F3 C35 1.331(4) . ?
N1 C1 1.309(3) . ?
C18 C17 1.413(3) . ?
C18 C19 1.394(3) . ?
C18 C23 1.506(3) . ?
C8 C13 1.414(3) . ?
C8 C9 1.420(3) . ?
C2 C1 1.475(3) . ?
C2 C7 1.399(4) . ?
C2 C3 1.400(3) . ?
C27 C26 1.410(3) . ?
C27 C28 1.393(4) . ?
C27 C32 1.502(4) . ?
C17 C22 1.418(3) . ?
C22 C21 1.386(3) . ?
C22 C25 1.514(4) . ?
C13 C16 1.511(3) . ?
C13 C12 1.386(4) . ?
C21 C20 1.383(4) . ?
C31 C26 1.410(4) . ?
C31 C30 1.386(4) . ?
C31 C34 1.517(4) . ?
C7 C6 1.389(3) . ?
C19 C20 1.392(4) . ?
C9 C10 1.381(4) . ?
C9 C14 1.516(4) . ?
C20 C24 1.512(3) . ?
C5 C6 1.383(4) . ?
C5 C4 1.384(4) . ?
C3 C4 1.388(3) . ?
C30 C29 1.393(4) . ?
C29 C28 1.385(4) . ?
C29 C33 1.504(4) . ?
C10 C11 1.391(4) . ?
C12 C11 1.392(4) . ?
C11 C15 1.504(4) . ?
